data_7014733
loop_
_publ_author_name
'Snelders, Dennis J. M.'
'Siegler, Maxime A.'
'von Chrzanowski, Lars S.'
'Spek, Anthony L.'
'van Koten, Gerard'
'Gebbink, Robertus J. M. Klein'

_publ_section_title
;
 Coulombic inter-ligand repulsion effects on the Pt(ii) coordination
 chemistry of oligocationic, ammonium-functionalized triarylphosphines
;
_journal_issue 11
_journal_name_full 'Dalton Transactions'
_journal_page_first 2588
_journal_paper_doi 10.1039/c0dt01105c
_journal_volume 40
_journal_year 2011
_chemical_formula_moiety 'C84 H150 I2 N12 P2 Pt, 12(I)'
_chemical_formula_sum 'C84 H150 I14 N12 P2 Pt'
_chemical_formula_weight 3361.79
_chemical_name_systematic
;
?
;
_space_group_IT_number 2
_symmetry_cell_setting triclinic
_symmetry_space_group_name_Hall '-P 1'
_symmetry_space_group_name_H-M 'P -1'
_atom_sites_solution_hydrogens difmap
_atom_sites_solution_primary direct
_atom_sites_solution_secondary difmap
_audit_creation_method SHELXL-97
_cell_angle_alpha 101.202(1)
_cell_angle_beta 103.197(1)
_cell_angle_gamma 113.487(1)
_cell_formula_units_Z 1
_cell_length_a 14.5266(2)
_cell_length_b 16.8586(1)
_cell_length_c 17.1335(2)
_cell_measurement_reflns_used 31244
_cell_measurement_temperature 150(2)
_cell_measurement_theta_max 27.50
_cell_measurement_theta_min 1.56
_cell_volume 3550.37(8)
_computing_cell_refinement 'PEAKREF (Schreurs, 2005)'
_computing_data_collection 'COLLECT (Nonius, 1999)'
_computing_data_reduction 'EVALCCD (Duisenberg et al., 2003)'
_computing_molecular_graphics 'PLATON (Spek, 2003)'
_computing_publication_material 'PLATON (Spek, 2003)'
_computing_structure_refinement 'SHELXL-97 (Sheldrick, 2008)'
_computing_structure_solution 'SHELXS-97 (Sheldrick, 2008)'
_diffrn_ambient_temperature 150(2)
_diffrn_measured_fraction_theta_full 0.992
_diffrn_measured_fraction_theta_max 0.992
_diffrn_measurement_device_type 'Nonius KappaCCD diffractometer'
_diffrn_measurement_method '\f and \w scans'
_diffrn_radiation_monochromator graphite
_diffrn_radiation_source 'rotating anode'
_diffrn_radiation_type MoK\a
_diffrn_radiation_wavelength 0.71073
_diffrn_reflns_av_R_equivalents 0.0298
_diffrn_reflns_av_sigmaI/netI 0.0298
_diffrn_reflns_limit_h_max 18
_diffrn_reflns_limit_h_min -18
_diffrn_reflns_limit_k_max 21
_diffrn_reflns_limit_k_min -19
_diffrn_reflns_limit_l_max 22
_diffrn_reflns_limit_l_min -22
_diffrn_reflns_number 52744
_diffrn_reflns_theta_full 27.50
_diffrn_reflns_theta_max 27.50
_diffrn_reflns_theta_min 1.63
_exptl_absorpt_coefficient_mu 4.088
_exptl_absorpt_correction_T_max 0.61
_exptl_absorpt_correction_T_min 0.20
_exptl_absorpt_correction_type multi-scan
_exptl_absorpt_process_details SADABS
_exptl_crystal_colour yellow
_exptl_crystal_density_diffrn 1.572
_exptl_crystal_density_method 'not measured'
_exptl_crystal_description needle
_exptl_crystal_F_000 1588
_exptl_crystal_size_max 0.48
_exptl_crystal_size_mid 0.15
_exptl_crystal_size_min 0.12
_platon_squeeze_details
;
;
_refine_diff_density_max 2.765
_refine_diff_density_min -1.927
_refine_diff_density_rms 0.154
_refine_ls_extinction_method none
_refine_ls_goodness_of_fit_ref 1.104
_refine_ls_hydrogen_treatment constr
_refine_ls_matrix_type full
_refine_ls_number_parameters 558
_refine_ls_number_reflns 16172
_refine_ls_number_restraints 0
_refine_ls_restrained_S_all 1.104
_refine_ls_R_factor_all 0.0466
_refine_ls_R_factor_gt 0.0394
_refine_ls_shift/su_max 0.001
_refine_ls_shift/su_mean 0.000
_refine_ls_structure_factor_coef Fsqd
_refine_ls_weighting_details 'calc w=1/[\s^2^(Fo^2^)+(0.0675P)^2^+6.2885P] where P=(Fo^2^+2Fc^2^)/3'
_refine_ls_weighting_scheme calc
_refine_ls_wR_factor_gt 0.1132
_refine_ls_wR_factor_ref 0.1172
_reflns_number_gt 13846
_reflns_number_total 16172
_reflns_threshold_expression I>2\s(I)
_cod_data_source_file C0DT01105C.TXT
_cod_data_source_block trans-10a
_cod_database_code 7014733

loop_
_symmetry_equiv_pos_as_xyz
'x, y, z'
'-x, -y, -z'

loop_
_atom_site_label
_atom_site_type_symbol
_atom_site_fract_x
_atom_site_fract_y
_atom_site_fract_z
_atom_site_U_iso_or_equiv
_atom_site_adp_type
_atom_site_occupancy
_atom_site_symmetry_multiplicity
_atom_site_calc_flag
_atom_site_refinement_flags
_atom_site_disorder_assembly
_atom_site_disorder_group
Pt1 Pt 0.5000 0.0000 0.0000 0.01599(6) Uani 1 2 d S . .
I1 I 0.58345(2) 0.128913(18) -0.064050(17) 0.02290(7) Uani 1 1 d . . .
P1 P 0.56641(8) 0.10598(7) 0.13316(6) 0.01637(19) Uani 1 1 d . . .
N11 N 0.7397(3) -0.1460(3) 0.2512(3) 0.0301(8) Uani 1 1 d . . .
N12 N 0.7236(4) 0.1690(3) 0.5082(3) 0.0372(10) Uani 1 1 d . . .
C11 C 0.6444(3) 0.0833(3) 0.2180(3) 0.0204(8) Uani 1 1 d . . .
C12 C 0.6826(3) 0.0203(3) 0.1994(3) 0.0215(8) Uani 1 1 d . . .
H12 H 0.6596 -0.0176 0.1427 0.026 Uiso 1 1 calc R . .
C13 C 0.7549(4) 0.0128(3) 0.2642(3) 0.0265(9) Uani 1 1 d . . .
C14 C 0.7883(3) 0.0684(3) 0.3460(3) 0.0271(9) Uani 1 1 d . . .
H14 H 0.8377 0.0636 0.3895 0.032 Uiso 1 1 calc R . .
C15 C 0.7511(3) 0.1319(3) 0.3666(3) 0.0261(9) Uani 1 1 d . . .
C16 C 0.6802(3) 0.1386(3) 0.3019(3) 0.0236(9) Uani 1 1 d . . .
H16 H 0.6552 0.1820 0.3150 0.028 Uiso 1 1 calc R . .
C17 C 0.7998(4) -0.0522(3) 0.2430(3) 0.0308(10) Uani 1 1 d . . .
H17A H 0.8749 -0.0241 0.2808 0.037 Uiso 1 1 calc R . .
H17B H 0.7999 -0.0602 0.1843 0.037 Uiso 1 1 calc R . .
C18 C 0.7416(5) -0.1392(4) 0.3402(3) 0.0436(13) Uani 1 1 d . . .
H18A H 0.7019 -0.1068 0.3552 0.065 Uiso 1 1 calc R . .
H18B H 0.8157 -0.1057 0.3789 0.065 Uiso 1 1 calc R . .
H18C H 0.7085 -0.2006 0.3446 0.065 Uiso 1 1 calc R . .
C19 C 0.7951(5) -0.2012(4) 0.2273(4) 0.0433(13) Uani 1 1 d . . .
H19A H 0.8698 -0.1698 0.2646 0.065 Uiso 1 1 calc R . .
H19B H 0.7920 -0.2080 0.1685 0.065 Uiso 1 1 calc R . .
H19C H 0.7593 -0.2616 0.2333 0.065 Uiso 1 1 calc R . .
C110 C 0.6264(4) -0.1931(4) 0.1926(3) 0.0367(11) Uani 1 1 d . . .
H10A H 0.5897 -0.2539 0.1975 0.055 Uiso 1 1 calc R . .
H10B H 0.6251 -0.1989 0.1343 0.055 Uiso 1 1 calc R . .
H10C H 0.5903 -0.1573 0.2077 0.055 Uiso 1 1 calc R . .
C111 C 0.7934(4) 0.1966(3) 0.4551(3) 0.0320(10) Uani 1 1 d . . .
H11A H 0.8038 0.2574 0.4517 0.038 Uiso 1 1 calc R . .
H11B H 0.8643 0.2029 0.4845 0.038 Uiso 1 1 calc R . .
C112 C 0.6170(5) 0.1635(5) 0.4713(4) 0.0480(14) Uani 1 1 d . . .
H12A H 0.6263 0.2205 0.4599 0.072 Uiso 1 1 calc R . .
H12B H 0.5783 0.1539 0.5114 0.072 Uiso 1 1 calc R . .
H12C H 0.5763 0.1123 0.4183 0.072 Uiso 1 1 calc R . .
C113 C 0.7780(6) 0.2403(5) 0.5932(4) 0.064(2) Uani 1 1 d . . .
H13A H 0.8448 0.2405 0.6216 0.096 Uiso 1 1 calc R . .
H13B H 0.7313 0.2271 0.6272 0.096 Uiso 1 1 calc R . .
H13C H 0.7936 0.3003 0.5865 0.096 Uiso 1 1 calc R . .
C114 C 0.7083(8) 0.0789(5) 0.5169(5) 0.069(2) Uani 1 1 d . . .
H14A H 0.7777 0.0829 0.5445 0.103 Uiso 1 1 calc R . .
H14B H 0.6743 0.0327 0.4608 0.103 Uiso 1 1 calc R . .
H14C H 0.6627 0.0616 0.5513 0.103 Uiso 1 1 calc R . .
N21 N 0.1049(3) -0.0822(3) 0.1158(3) 0.0427(12) Uani 1 1 d . . .
N22 N 0.4280(3) 0.3593(3) 0.3220(3) 0.0301(9) Uani 1 1 d . . .
C21 C 0.4608(3) 0.1194(3) 0.1659(3) 0.0181(8) Uani 1 1 d . . .
C22 C 0.3539(3) 0.0587(3) 0.1194(3) 0.0213(8) Uani 1 1 d . . .
H22 H 0.3363 0.0117 0.0694 0.026 Uiso 1 1 calc R . .
C23 C 0.2722(3) 0.0661(3) 0.1452(3) 0.0254(9) Uani 1 1 d . . .
C24 C 0.2990(4) 0.1355(3) 0.2184(3) 0.0277(10) Uani 1 1 d . . .
H24 H 0.2442 0.1393 0.2378 0.033 Uiso 1 1 calc R . .
C25 C 0.4041(4) 0.1989(3) 0.2632(3) 0.0229(9) Uani 1 1 d . . .
C26 C 0.4847(3) 0.1915(3) 0.2364(3) 0.0196(8) Uani 1 1 d . . .
H26 H 0.5569 0.2359 0.2662 0.024 Uiso 1 1 calc R . .
C27 C 0.1569(4) 0.0041(3) 0.0923(4) 0.0346(11) Uani 1 1 d . . .
H27A H 0.1515 -0.0142 0.0322 0.041 Uiso 1 1 calc R . .
H27B H 0.1162 0.0388 0.0975 0.041 Uiso 1 1 calc R . .
C28 C 0.1151(5) -0.0597(4) 0.2066(5) 0.0525(16) Uani 1 1 d . . .
H28A H 0.0866 -0.0169 0.2197 0.079 Uiso 1 1 calc R . .
H28B H 0.1905 -0.0317 0.2417 0.079 Uiso 1 1 calc R . .
H28C H 0.0750 -0.1156 0.2185 0.079 Uiso 1 1 calc R . .
C29 C -0.0117(4) -0.1305(4) 0.0633(5) 0.062(2) Uani 1 1 d . . .
H29A H -0.0196 -0.1463 0.0031 0.092 Uiso 1 1 calc R . .
H29B H -0.0437 -0.0903 0.0756 0.092 Uiso 1 1 calc R . .
H29C H -0.0477 -0.1862 0.0768 0.092 Uiso 1 1 calc R . .
C210 C 0.1527(5) -0.1452(4) 0.0950(5) 0.0573(19) Uani 1 1 d . . .
H10D H 0.1435 -0.1608 0.0347 0.086 Uiso 1 1 calc R . .
H10E H 0.1166 -0.2010 0.1085 0.086 Uiso 1 1 calc R . .
H10F H 0.2289 -0.1146 0.1285 0.086 Uiso 1 1 calc R . .
C211 C 0.4341(4) 0.2764(3) 0.3408(3) 0.0277(10) Uani 1 1 d . . .
H11C H 0.5077 0.2957 0.3773 0.033 Uiso 1 1 calc R . .
H11D H 0.3860 0.2540 0.3730 0.033 Uiso 1 1 calc R . .
C212 C 0.4930(4) 0.3927(3) 0.2678(3) 0.0341(11) Uani 1 1 d . . .
H12D H 0.4617 0.3465 0.2119 0.051 Uiso 1 1 calc R . .
H12E H 0.5663 0.4040 0.2944 0.051 Uiso 1 1 calc R . .
H12F H 0.4936 0.4495 0.2618 0.051 Uiso 1 1 calc R . .
C213 C 0.4726(6) 0.4329(4) 0.4058(4) 0.0482(15) Uani 1 1 d . . .
H13D H 0.4729 0.4885 0.3964 0.072 Uiso 1 1 calc R . .
H13E H 0.5457 0.4455 0.4352 0.072 Uiso 1 1 calc R . .
H13F H 0.4283 0.4126 0.4403 0.072 Uiso 1 1 calc R . .
C214 C 0.3152(4) 0.3368(4) 0.2786(4) 0.0427(13) Uani 1 1 d . . .
H14D H 0.2719 0.3128 0.3128 0.064 Uiso 1 1 calc R . .
H14E H 0.2874 0.2907 0.2230 0.064 Uiso 1 1 calc R . .
H14F H 0.3120 0.3920 0.2715 0.064 Uiso 1 1 calc R . .
N31 N 1.0229(3) 0.4027(3) 0.3112(3) 0.0361(10) Uani 1 1 d . . .
N32 N 0.6652(3) 0.4546(3) 0.0378(3) 0.0324(9) Uani 1 1 d . . .
C31 C 0.6631(3) 0.2234(3) 0.1494(3) 0.0191(8) Uani 1 1 d . . .
C32 C 0.7722(3) 0.2473(3) 0.1757(3) 0.0218(8) Uani 1 1 d . . .
H32 H 0.7941 0.2029 0.1853 0.026 Uiso 1 1 calc R . .
C33 C 0.8484(3) 0.3350(3) 0.1879(3) 0.0261(9) Uani 1 1 d . . .
C34 C 0.8156(4) 0.3991(3) 0.1716(3) 0.0308(10) Uani 1 1 d . . .
H34 H 0.8677 0.4592 0.1801 0.037 Uiso 1 1 calc R . .
C35 C 0.7075(3) 0.3766(3) 0.1429(3) 0.0250(9) Uani 1 1 d . . .
C36 C 0.6315(3) 0.2881(3) 0.1321(3) 0.0214(8) Uani 1 1 d . . .
H36 H 0.5577 0.2719 0.1129 0.026 Uiso 1 1 calc R . .
C37 C 0.9653(4) 0.3595(3) 0.2158(3) 0.0328(11) Uani 1 1 d . . .
H37A H 1.0011 0.4025 0.1876 0.039 Uiso 1 1 calc R . .
H37B H 0.9723 0.3035 0.1966 0.039 Uiso 1 1 calc R . .
C38 C 1.0223(5) 0.4916(4) 0.3431(4) 0.0456(14) Uani 1 1 d . . .
H38A H 0.9488 0.4806 0.3355 0.068 Uiso 1 1 calc R . .
H38B H 1.0522 0.5317 0.3113 0.068 Uiso 1 1 calc R . .
H38C H 1.0655 0.5206 0.4033 0.068 Uiso 1 1 calc R . .
C39 C 1.1362(4) 0.4197(5) 0.3267(5) 0.0567(17) Uani 1 1 d . . .
H39A H 1.1772 0.4496 0.3873 0.085 Uiso 1 1 calc R . .
H39B H 1.1680 0.4590 0.2950 0.085 Uiso 1 1 calc R . .
H39C H 1.1373 0.3614 0.3080 0.085 Uiso 1 1 calc R . .
C310 C 0.9764(4) 0.3407(4) 0.3581(4) 0.0437(13) Uani 1 1 d . . .
H10G H 0.9037 0.3313 0.3516 0.066 Uiso 1 1 calc R . .
H10H H 1.0202 0.3679 0.4182 0.066 Uiso 1 1 calc R . .
H10I H 0.9747 0.2819 0.3354 0.066 Uiso 1 1 calc R . .
C311 C 0.6779(4) 0.4488(3) 0.1267(3) 0.0307(10) Uani 1 1 d . . .
H11E H 0.7334 0.5086 0.1677 0.037 Uiso 1 1 calc R . .
H11F H 0.6099 0.4367 0.1369 0.037 Uiso 1 1 calc R . .
C312 C 0.6543(5) 0.5401(4) 0.0369(4) 0.0467(15) Uani 1 1 d . . .
H12G H 0.6404 0.5437 -0.0207 0.070 Uiso 1 1 calc R . .
H12H H 0.7206 0.5938 0.0749 0.070 Uiso 1 1 calc R . .
H12I H 0.5949 0.5381 0.0558 0.070 Uiso 1 1 calc R . .
C313 C 0.7592(4) 0.4606(4) 0.0119(4) 0.0444(13) Uani 1 1 d . . .
H13G H 0.7476 0.4653 -0.0454 0.067 Uiso 1 1 calc R . .
H13H H 0.7674 0.4057 0.0126 0.067 Uiso 1 1 calc R . .
H13I H 0.8240 0.5146 0.0514 0.067 Uiso 1 1 calc R . .
C314 C 0.5666(4) 0.3721(4) -0.0258(4) 0.0402(12) Uani 1 1 d . . .
H14G H 0.5772 0.3178 -0.0300 0.060 Uiso 1 1 calc R . .
H14H H 0.5534 0.3813 -0.0813 0.060 Uiso 1 1 calc R . .
H14I H 0.5051 0.3638 -0.0075 0.060 Uiso 1 1 calc R . .
I2 I 0.30693(2) 0.24420(2) 0.02764(2) 0.03401(8) Uani 1 1 d . . .
I3 I 0.76032(3) 0.41375(2) 0.42061(3) 0.04546(10) Uani 1 1 d . . .
I4 I 0.96360(3) 0.67755(3) 0.21470(3) 0.05103(11) Uani 1 1 d . . .
I5 I -0.01201(3) 0.12881(3) 0.17301(3) 0.05545(12) Uani 1 1 d . . .
I6A I 0.53854(8) 0.10366(6) 0.67686(5) 0.0606(4) Uani 0.5336(18) 1 d P A 1
I6B I 0.41080(9) -0.05928(7) 0.30562(6) 0.0572(4) Uani 0.4664(18) 1 d P A 2
I7 I 0.93435(9) 0.02276(9) 0.57696(6) 0.0803(4) Uani 0.50 1 d P . .
I8A I 0.4213(4) 0.6460(3) 0.3873(2) 0.0869(15) Uani 0.1636(16) 1 d P B 1
I8B I 0.38035(12) 0.59664(11) 0.27314(13) 0.0728(6) Uani 0.3364(16) 1 d P B 2

loop_
_atom_site_aniso_label
_atom_site_aniso_U_11
_atom_site_aniso_U_22
_atom_site_aniso_U_33
_atom_site_aniso_U_23
_atom_site_aniso_U_13
_atom_site_aniso_U_12
Pt1 0.01497(10) 0.01765(11) 0.01649(11) 0.00445(8) 0.00506(8) 0.00925(8)
I1 0.02517(14) 0.02289(14) 0.02327(14) 0.00914(11) 0.00965(11) 0.01205(11)
P1 0.0139(4) 0.0169(5) 0.0177(5) 0.0040(4) 0.0046(4) 0.0076(4)
N11 0.036(2) 0.035(2) 0.028(2) 0.0119(17) 0.0098(17) 0.0248(19)
N12 0.044(2) 0.038(2) 0.020(2) 0.0033(17) 0.0034(18) 0.016(2)
C11 0.0168(18) 0.022(2) 0.021(2) 0.0079(16) 0.0056(16) 0.0079(16)
C12 0.0200(19) 0.024(2) 0.022(2) 0.0076(17) 0.0063(16) 0.0115(17)
C13 0.022(2) 0.031(2) 0.029(2) 0.0122(19) 0.0079(18) 0.0135(18)
C14 0.020(2) 0.032(2) 0.026(2) 0.0110(19) 0.0023(17) 0.0111(18)
C15 0.021(2) 0.026(2) 0.024(2) 0.0059(18) 0.0021(17) 0.0085(17)
C16 0.026(2) 0.023(2) 0.023(2) 0.0078(17) 0.0068(17) 0.0118(17)
C17 0.029(2) 0.041(3) 0.031(2) 0.013(2) 0.009(2) 0.024(2)
C18 0.069(4) 0.045(3) 0.030(3) 0.018(2) 0.016(3) 0.037(3)
C19 0.052(3) 0.052(3) 0.039(3) 0.011(3) 0.011(3) 0.040(3)
C110 0.032(3) 0.037(3) 0.039(3) 0.012(2) 0.006(2) 0.017(2)
C111 0.030(2) 0.032(2) 0.025(2) 0.0058(19) 0.0012(19) 0.012(2)
C112 0.038(3) 0.060(4) 0.039(3) 0.013(3) 0.010(3) 0.018(3)
C113 0.049(4) 0.076(5) 0.023(3) -0.011(3) 0.003(3) 0.005(3)
C114 0.122(7) 0.058(4) 0.058(4) 0.039(4) 0.047(5) 0.053(5)
N21 0.022(2) 0.0186(19) 0.074(3) -0.002(2) 0.021(2) 0.0022(16)
N22 0.034(2) 0.0229(19) 0.034(2) 0.0044(16) 0.0161(18) 0.0141(17)
C21 0.0188(19) 0.0158(18) 0.0182(19) 0.0042(15) 0.0065(16) 0.0071(15)
C22 0.0173(19) 0.0154(18) 0.026(2) 0.0000(16) 0.0062(16) 0.0061(15)
C23 0.0171(19) 0.0177(19) 0.037(3) 0.0034(18) 0.0110(18) 0.0051(16)
C24 0.025(2) 0.020(2) 0.043(3) 0.0084(19) 0.021(2) 0.0109(17)
C25 0.028(2) 0.0146(18) 0.027(2) 0.0039(16) 0.0144(18) 0.0090(17)
C26 0.0191(19) 0.0161(18) 0.020(2) 0.0026(15) 0.0054(16) 0.0067(15)
C27 0.017(2) 0.022(2) 0.058(3) 0.002(2) 0.013(2) 0.0073(18)
C28 0.048(3) 0.030(3) 0.078(5) 0.014(3) 0.036(3) 0.009(2)
C29 0.018(2) 0.036(3) 0.101(6) -0.002(3) 0.015(3) -0.001(2)
C210 0.040(3) 0.022(2) 0.115(6) 0.014(3) 0.039(4) 0.016(2)
C211 0.036(2) 0.025(2) 0.023(2) 0.0045(18) 0.0154(19) 0.0140(19)
C212 0.034(3) 0.027(2) 0.035(3) 0.009(2) 0.015(2) 0.008(2)
C213 0.072(4) 0.029(3) 0.039(3) -0.006(2) 0.022(3) 0.024(3)
C214 0.035(3) 0.035(3) 0.061(4) 0.009(3) 0.021(3) 0.019(2)
N31 0.0142(18) 0.041(2) 0.048(3) 0.013(2) 0.0042(17) 0.0116(17)
N32 0.0209(18) 0.029(2) 0.048(3) 0.0237(19) 0.0089(18) 0.0087(16)
C31 0.0175(18) 0.0190(19) 0.0177(19) 0.0034(15) 0.0041(15) 0.0076(15)
C32 0.0192(19) 0.025(2) 0.023(2) 0.0081(17) 0.0060(16) 0.0115(17)
C33 0.0161(19) 0.029(2) 0.032(2) 0.0113(19) 0.0070(17) 0.0088(17)
C34 0.021(2) 0.027(2) 0.042(3) 0.017(2) 0.007(2) 0.0076(18)
C35 0.0174(19) 0.023(2) 0.034(2) 0.0135(18) 0.0073(18) 0.0077(17)
C36 0.0168(19) 0.024(2) 0.024(2) 0.0084(17) 0.0070(16) 0.0100(16)
C37 0.018(2) 0.033(2) 0.047(3) 0.018(2) 0.009(2) 0.0102(19)
C38 0.034(3) 0.034(3) 0.055(4) 0.008(3) 0.001(3) 0.013(2)
C39 0.019(3) 0.067(4) 0.074(5) 0.018(4) 0.006(3) 0.018(3)
C310 0.035(3) 0.051(3) 0.047(3) 0.024(3) 0.008(2) 0.021(3)
C311 0.024(2) 0.027(2) 0.044(3) 0.016(2) 0.012(2) 0.0123(19)
C312 0.037(3) 0.036(3) 0.075(4) 0.034(3) 0.014(3) 0.019(2)
C313 0.030(3) 0.051(3) 0.059(4) 0.032(3) 0.017(3) 0.018(2)
C314 0.027(2) 0.031(3) 0.052(3) 0.020(2) 0.003(2) 0.007(2)
I2 0.02858(16) 0.03612(17) 0.03225(17) 0.01206(13) 0.00936(13) 0.01023(13)
I3 0.03582(19) 0.03268(18) 0.0532(2) 0.00217(16) 0.00046(16) 0.01526(15)
I4 0.03108(18) 0.03541(19) 0.0733(3) 0.01197(18) 0.00473(18) 0.01244(15)
I5 0.0448(2) 0.0397(2) 0.0845(3) 0.0063(2) 0.0341(2) 0.02180(17)
I6A 0.0642(6) 0.0520(5) 0.0419(5) 0.0045(4) 0.0260(4) 0.0052(4)
I6B 0.0646(6) 0.0481(6) 0.0350(5) 0.0047(4) 0.0220(4) 0.0047(5)
I7 0.0731(7) 0.0978(8) 0.0462(5) -0.0146(5) -0.0185(5) 0.0554(6)
I8A 0.120(3) 0.130(3) 0.0568(19) 0.0227(19) 0.0311(19) 0.104(3)
I8B 0.0587(9) 0.0659(9) 0.1138(14) 0.0481(9) 0.0307(9) 0.0380(7)

loop_
_atom_type_symbol
_atom_type_description
_atom_type_scat_dispersion_real
_atom_type_scat_dispersion_imag
_atom_type_scat_source
C C 0.0033 0.0016 'International Tables Vol C Tables 4.2.6.8 and 6.1.1.4'
H H 0.0000 0.0000 'International Tables Vol C Tables 4.2.6.8 and 6.1.1.4'
I I -0.4742 1.8119 'International Tables Vol C Tables 4.2.6.8 and 6.1.1.4'
N N 0.0061 0.0033 'International Tables Vol C Tables 4.2.6.8 and 6.1.1.4'
P P 0.1023 0.0942 'International Tables Vol C Tables 4.2.6.8 and 6.1.1.4'
Pt Pt -1.7033 8.3905 'International Tables Vol C Tables 4.2.6.8 and 6.1.1.4'

loop_
_geom_angle_atom_site_label_1
_geom_angle_atom_site_label_2
_geom_angle_atom_site_label_3
_geom_angle
_geom_angle_site_symmetry_1
_geom_angle_site_symmetry_3
_geom_angle_publ_flag
P1 Pt1 P1 179.998(2) 2_655 . ?
P1 Pt1 I1 91.15(3) 2_655 2_655 ?
P1 Pt1 I1 88.84(3) . 2_655 ?
P1 Pt1 I1 88.84(3) 2_655 . ?
P1 Pt1 I1 91.16(3) . . ?
I1 Pt1 I1 180.0 2_655 . ?
C21 P1 C11 107.41(18) . . ?
C21 P1 C31 103.44(18) . . ?
C11 P1 C31 98.86(19) . . ?
C21 P1 Pt1 112.07(13) . . ?
C11 P1 Pt1 115.46(14) . . ?
C31 P1 Pt1 118.06(13) . . ?
C110 N11 C18 109.4(4) . . ?
C110 N11 C19 109.2(4) . . ?
C18 N11 C19 108.7(4) . . ?
C110 N11 C17 110.7(4) . . ?
C18 N11 C17 111.4(4) . . ?
C19 N11 C17 107.4(4) . . ?
C114 N12 C112 108.9(5) . . ?
C114 N12 C113 109.9(5) . . ?
C112 N12 C113 107.8(5) . . ?
C114 N12 C111 110.3(5) . . ?
C112 N12 C111 112.2(4) . . ?
C113 N12 C111 107.8(4) . . ?
C16 C11 C12 118.6(4) . . ?
C16 C11 P1 120.0(3) . . ?
C12 C11 P1 120.7(3) . . ?
C11 C12 C13 120.3(4) . . ?
C11 C12 H12 119.9 . . ?
C13 C12 H12 119.9 . . ?
C14 C13 C12 119.5(4) . . ?
C14 C13 C17 120.5(4) . . ?
C12 C13 C17 120.0(4) . . ?
C13 C14 C15 121.5(4) . . ?
C13 C14 H14 119.2 . . ?
C15 C14 H14 119.2 . . ?
C16 C15 C14 118.3(4) . . ?
C16 C15 C111 120.4(4) . . ?
C14 C15 C111 121.1(4) . . ?
C15 C16 C11 121.9(4) . . ?
C15 C16 H16 119.0 . . ?
C11 C16 H16 119.0 . . ?
C13 C17 N11 114.8(4) . . ?
C13 C17 H17A 108.6 . . ?
N11 C17 H17A 108.6 . . ?
C13 C17 H17B 108.6 . . ?
N11 C17 H17B 108.6 . . ?
H17A C17 H17B 107.5 . . ?
N11 C18 H18A 109.5 . . ?
N11 C18 H18B 109.5 . . ?
H18A C18 H18B 109.5 . . ?
N11 C18 H18C 109.5 . . ?
H18A C18 H18C 109.5 . . ?
H18B C18 H18C 109.5 . . ?
N11 C19 H19A 109.5 . . ?
N11 C19 H19B 109.5 . . ?
H19A C19 H19B 109.5 . . ?
N11 C19 H19C 109.5 . . ?
H19A C19 H19C 109.5 . . ?
H19B C19 H19C 109.5 . . ?
N11 C110 H10A 109.5 . . ?
N11 C110 H10B 109.5 . . ?
H10A C110 H10B 109.5 . . ?
N11 C110 H10C 109.5 . . ?
H10A C110 H10C 109.5 . . ?
H10B C110 H10C 109.5 . . ?
C15 C111 N12 115.3(4) . . ?
C15 C111 H11A 108.5 . . ?
N12 C111 H11A 108.5 . . ?
C15 C111 H11B 108.5 . . ?
N12 C111 H11B 108.5 . . ?
H11A C111 H11B 107.5 . . ?
N12 C112 H12A 109.5 . . ?
N12 C112 H12B 109.5 . . ?
H12A C112 H12B 109.5 . . ?
N12 C112 H12C 109.5 . . ?
H12A C112 H12C 109.5 . . ?
H12B C112 H12C 109.5 . . ?
N12 C113 H13A 109.5 . . ?
N12 C113 H13B 109.5 . . ?
H13A C113 H13B 109.5 . . ?
N12 C113 H13C 109.5 . . ?
H13A C113 H13C 109.5 . . ?
H13B C113 H13C 109.5 . . ?
N12 C114 H14A 109.5 . . ?
N12 C114 H14B 109.5 . . ?
H14A C114 H14B 109.5 . . ?
N12 C114 H14C 109.5 . . ?
H14A C114 H14C 109.5 . . ?
H14B C114 H14C 109.5 . . ?
C28 N21 C29 108.6(5) . . ?
C28 N21 C210 110.4(6) . . ?
C29 N21 C210 108.4(4) . . ?
C28 N21 C27 111.4(4) . . ?
C29 N21 C27 107.2(5) . . ?
C210 N21 C27 110.6(4) . . ?
C214 N22 C212 109.2(4) . . ?
C214 N22 C213 109.7(4) . . ?
C212 N22 C213 109.1(4) . . ?
C214 N22 C211 110.5(4) . . ?
C212 N22 C211 111.5(4) . . ?
C213 N22 C211 106.8(4) . . ?
C22 C21 C26 118.6(4) . . ?
C22 C21 P1 120.3(3) . . ?
C26 C21 P1 121.2(3) . . ?
C21 C22 C23 121.0(4) . . ?
C21 C22 H22 119.5 . . ?
C23 C22 H22 119.5 . . ?
C24 C23 C22 118.9(4) . . ?
C24 C23 C27 120.0(4) . . ?
C22 C23 C27 121.0(4) . . ?
C25 C24 C23 121.0(4) . . ?
C25 C24 H24 119.5 . . ?
C23 C24 H24 119.5 . . ?
C24 C25 C26 119.5(4) . . ?
C24 C25 C211 121.6(4) . . ?
C26 C25 C211 118.9(4) . . ?
C25 C26 C21 120.8(4) . . ?
C25 C26 H26 119.6 . . ?
C21 C26 H26 119.6 . . ?
C23 C27 N21 114.6(5) . . ?
C23 C27 H27A 108.6 . . ?
N21 C27 H27A 108.6 . . ?
C23 C27 H27B 108.6 . . ?
N21 C27 H27B 108.6 . . ?
H27A C27 H27B 107.6 . . ?
N21 C28 H28A 109.5 . . ?
N21 C28 H28B 109.5 . . ?
H28A C28 H28B 109.5 . . ?
N21 C28 H28C 109.5 . . ?
H28A C28 H28C 109.5 . . ?
H28B C28 H28C 109.5 . . ?
N21 C29 H29A 109.5 . . ?
N21 C29 H29B 109.5 . . ?
H29A C29 H29B 109.5 . . ?
N21 C29 H29C 109.5 . . ?
H29A C29 H29C 109.5 . . ?
H29B C29 H29C 109.5 . . ?
N21 C210 H10D 109.5 . . ?
N21 C210 H10E 109.5 . . ?
H10D C210 H10E 109.5 . . ?
N21 C210 H10F 109.5 . . ?
H10D C210 H10F 109.5 . . ?
H10E C210 H10F 109.5 . . ?
C25 C211 N22 114.2(4) . . ?
C25 C211 H11C 108.7 . . ?
N22 C211 H11C 108.7 . . ?
C25 C211 H11D 108.7 . . ?
N22 C211 H11D 108.7 . . ?
H11C C211 H11D 107.6 . . ?
N22 C212 H12D 109.5 . . ?
N22 C212 H12E 109.5 . . ?
H12D C212 H12E 109.5 . . ?
N22 C212 H12F 109.5 . . ?
H12D C212 H12F 109.5 . . ?
H12E C212 H12F 109.5 . . ?
N22 C213 H13D 109.5 . . ?
N22 C213 H13E 109.5 . . ?
H13D C213 H13E 109.5 . . ?
N22 C213 H13F 109.5 . . ?
H13D C213 H13F 109.5 . . ?
H13E C213 H13F 109.5 . . ?
N22 C214 H14D 109.5 . . ?
N22 C214 H14E 109.5 . . ?
H14D C214 H14E 109.5 . . ?
N22 C214 H14F 109.5 . . ?
H14D C214 H14F 109.5 . . ?
H14E C214 H14F 109.5 . . ?
C310 N31 C38 110.0(5) . . ?
C310 N31 C39 107.9(4) . . ?
C38 N31 C39 109.1(4) . . ?
C310 N31 C37 111.9(4) . . ?
C38 N31 C37 111.1(4) . . ?
C39 N31 C37 106.6(4) . . ?
C313 N32 C314 108.0(4) . . ?
C313 N32 C312 108.7(4) . . ?
C314 N32 C312 109.6(4) . . ?
C313 N32 C311 112.8(4) . . ?
C314 N32 C311 110.5(4) . . ?
C312 N32 C311 107.1(4) . . ?
C36 C31 C32 119.1(4) . . ?
C36 C31 P1 122.1(3) . . ?
C32 C31 P1 118.7(3) . . ?
C33 C32 C31 120.8(4) . . ?
C33 C32 H32 119.6 . . ?
C31 C32 H32 119.6 . . ?
C32 C33 C34 119.3(4) . . ?
C32 C33 C37 120.1(4) . . ?
C34 C33 C37 120.5(4) . . ?
C33 C34 C35 121.3(4) . . ?
C33 C34 H34 119.4 . . ?
C35 C34 H34 119.4 . . ?
C34 C35 C36 118.8(4) . . ?
C34 C35 C311 118.5(4) . . ?
C36 C35 C311 122.7(4) . . ?
C31 C36 C35 120.7(4) . . ?
C31 C36 H36 119.7 . . ?
C35 C36 H36 119.7 . . ?
C33 C37 N31 114.3(4) . . ?
C33 C37 H37A 108.7 . . ?
N31 C37 H37A 108.7 . . ?
C33 C37 H37B 108.7 . . ?
N31 C37 H37B 108.7 . . ?
H37A C37 H37B 107.6 . . ?
N31 C38 H38A 109.5 . . ?
N31 C38 H38B 109.5 . . ?
H38A C38 H38B 109.5 . . ?
N31 C38 H38C 109.5 . . ?
H38A C38 H38C 109.5 . . ?
H38B C38 H38C 109.5 . . ?
N31 C39 H39A 109.5 . . ?
N31 C39 H39B 109.5 . . ?
H39A C39 H39B 109.5 . . ?
N31 C39 H39C 109.5 . . ?
H39A C39 H39C 109.5 . . ?
H39B C39 H39C 109.5 . . ?
N31 C310 H10G 109.5 . . ?
N31 C310 H10H 109.5 . . ?
H10G C310 H10H 109.5 . . ?
N31 C310 H10I 109.5 . . ?
H10G C310 H10I 109.5 . . ?
H10H C310 H10I 109.5 . . ?
C35 C311 N32 114.2(4) . . ?
C35 C311 H11E 108.7 . . ?
N32 C311 H11E 108.7 . . ?
C35 C311 H11F 108.7 . . ?
N32 C311 H11F 108.7 . . ?
H11E C311 H11F 107.6 . . ?
N32 C312 H12G 109.5 . . ?
N32 C312 H12H 109.5 . . ?
H12G C312 H12H 109.5 . . ?
N32 C312 H12I 109.5 . . ?
H12G C312 H12I 109.5 . . ?
H12H C312 H12I 109.5 . . ?
N32 C313 H13G 109.5 . . ?
N32 C313 H13H 109.5 . . ?
H13G C313 H13H 109.5 . . ?
N32 C313 H13I 109.5 . . ?
H13G C313 H13I 109.5 . . ?
H13H C313 H13I 109.5 . . ?
N32 C314 H14G 109.5 . . ?
N32 C314 H14H 109.5 . . ?
H14G C314 H14H 109.5 . . ?
N32 C314 H14I 109.5 . . ?
H14G C314 H14I 109.5 . . ?
H14H C314 H14I 109.5 . . ?

loop_
_geom_bond_atom_site_label_1
_geom_bond_atom_site_label_2
_geom_bond_distance
_geom_bond_site_symmetry_2
_geom_bond_publ_flag
Pt1 P1 2.3163(10) 2_655 ?
Pt1 P1 2.3163(10) . ?
Pt1 I1 2.6136(3) 2_655 ?
Pt1 I1 2.6136(3) . ?
P1 C21 1.828(4) . ?
P1 C11 1.831(4) . ?
P1 C31 1.833(4) . ?
N11 C110 1.497(6) . ?
N11 C18 1.500(6) . ?
N11 C19 1.511(6) . ?
N11 C17 1.523(6) . ?
N12 C114 1.488(8) . ?
N12 C112 1.491(7) . ?
N12 C113 1.493(7) . ?
N12 C111 1.510(7) . ?
C11 C16 1.399(6) . ?
C11 C12 1.400(6) . ?
C12 C13 1.408(6) . ?
C12 H12 0.9500 . ?
C13 C14 1.377(7) . ?
C13 C17 1.510(6) . ?
C14 C15 1.401(7) . ?
C14 H14 0.9500 . ?
C15 C16 1.387(6) . ?
C15 C111 1.505(7) . ?
C16 H16 0.9500 . ?
C17 H17A 0.9900 . ?
C17 H17B 0.9900 . ?
C18 H18A 0.9800 . ?
C18 H18B 0.9800 . ?
C18 H18C 0.9800 . ?
C19 H19A 0.9800 . ?
C19 H19B 0.9800 . ?
C19 H19C 0.9800 . ?
C110 H10A 0.9800 . ?
C110 H10B 0.9800 . ?
C110 H10C 0.9800 . ?
C111 H11A 0.9900 . ?
C111 H11B 0.9900 . ?
C112 H12A 0.9800 . ?
C112 H12B 0.9800 . ?
C112 H12C 0.9800 . ?
C113 H13A 0.9800 . ?
C113 H13B 0.9800 . ?
C113 H13C 0.9800 . ?
C114 H14A 0.9800 . ?
C114 H14B 0.9800 . ?
C114 H14C 0.9800 . ?
N21 C28 1.485(9) . ?
N21 C29 1.504(7) . ?
N21 C210 1.514(7) . ?
N21 C27 1.531(7) . ?
N22 C214 1.491(7) . ?
N22 C212 1.499(6) . ?
N22 C213 1.505(6) . ?
N22 C211 1.524(6) . ?
C21 C22 1.394(6) . ?
C21 C26 1.398(5) . ?
C22 C23 1.397(6) . ?
C22 H22 0.9500 . ?
C23 C24 1.392(6) . ?
C23 C27 1.504(6) . ?
C24 C25 1.382(6) . ?
C24 H24 0.9500 . ?
C25 C26 1.393(6) . ?
C25 C211 1.507(6) . ?
C26 H26 0.9500 . ?
C27 H27A 0.9900 . ?
C27 H27B 0.9900 . ?
C28 H28A 0.9800 . ?
C28 H28B 0.9800 . ?
C28 H28C 0.9800 . ?
C29 H29A 0.9800 . ?
C29 H29B 0.9800 . ?
C29 H29C 0.9800 . ?
C210 H10D 0.9800 . ?
C210 H10E 0.9800 . ?
C210 H10F 0.9800 . ?
C211 H11C 0.9900 . ?
C211 H11D 0.9900 . ?
C212 H12D 0.9800 . ?
C212 H12E 0.9800 . ?
C212 H12F 0.9800 . ?
C213 H13D 0.9800 . ?
C213 H13E 0.9800 . ?
C213 H13F 0.9800 . ?
C214 H14D 0.9800 . ?
C214 H14E 0.9800 . ?
C214 H14F 0.9800 . ?
N31 C310 1.485(7) . ?
N31 C38 1.496(7) . ?
N31 C39 1.502(6) . ?
N31 C37 1.527(7) . ?
N32 C313 1.503(7) . ?
N32 C314 1.511(6) . ?
N32 C312 1.513(6) . ?
N32 C311 1.520(7) . ?
C31 C36 1.397(6) . ?
C31 C32 1.404(6) . ?
C32 C33 1.387(6) . ?
C32 H32 0.9500 . ?
C33 C34 1.392(7) . ?
C33 C37 1.509(6) . ?
C34 C35 1.397(6) . ?
C34 H34 0.9500 . ?
C35 C36 1.402(6) . ?
C35 C311 1.496(6) . ?
C36 H36 0.9500 . ?
C37 H37A 0.9900 . ?
C37 H37B 0.9900 . ?
C38 H38A 0.9800 . ?
C38 H38B 0.9800 . ?
C38 H38C 0.9800 . ?
C39 H39A 0.9800 . ?
C39 H39B 0.9800 . ?
C39 H39C 0.9800 . ?
C310 H10G 0.9800 . ?
C310 H10H 0.9800 . ?
C310 H10I 0.9800 . ?
C311 H11E 0.9900 . ?
C311 H11F 0.9900 . ?
C312 H12G 0.9800 . ?
C312 H12H 0.9800 . ?
C312 H12I 0.9800 . ?
C313 H13G 0.9800 . ?
C313 H13H 0.9800 . ?
C313 H13I 0.9800 . ?
C314 H14G 0.9800 . ?
C314 H14H 0.9800 . ?
C314 H14I 0.9800 . ?

loop_
_geom_torsion_atom_site_label_1
_geom_torsion_atom_site_label_2
_geom_torsion_atom_site_label_3
_geom_torsion_atom_site_label_4
_geom_torsion
_geom_torsion_site_symmetry_1
_geom_torsion_site_symmetry_2
_geom_torsion_site_symmetry_3
_geom_torsion_site_symmetry_4
_geom_torsion_publ_flag
I1 Pt1 P1 C21 -70.79(14) 2_655 . . . ?
I1 Pt1 P1 C21 109.21(14) . . . . ?
I1 Pt1 P1 C11 52.62(14) 2_655 . . . ?
I1 Pt1 P1 C11 -127.38(14) . . . . ?
I1 Pt1 P1 C31 169.18(15) 2_655 . . . ?
I1 Pt1 P1 C31 -10.82(15) . . . . ?
C21 P1 C11 C16 -48.6(4) . . . . ?
C31 P1 C11 C16 58.6(4) . . . . ?
Pt1 P1 C11 C16 -174.4(3) . . . . ?
C21 P1 C11 C12 141.1(3) . . . . ?
C31 P1 C11 C12 -111.7(3) . . . . ?
Pt1 P1 C11 C12 15.3(4) . . . . ?
C16 C11 C12 C13 0.4(6) . . . . ?
P1 C11 C12 C13 170.8(3) . . . . ?
C11 C12 C13 C14 -0.4(6) . . . . ?
C11 C12 C13 C17 -177.1(4) . . . . ?
C12 C13 C14 C15 0.6(7) . . . . ?
C17 C13 C14 C15 177.3(4) . . . . ?
C13 C14 C15 C16 -0.8(7) . . . . ?
C13 C14 C15 C111 -176.0(4) . . . . ?
C14 C15 C16 C11 0.9(7) . . . . ?
C111 C15 C16 C11 176.0(4) . . . . ?
C12 C11 C16 C15 -0.7(6) . . . . ?
P1 C11 C16 C15 -171.2(3) . . . . ?
C14 C13 C17 N11 88.7(5) . . . . ?
C12 C13 C17 N11 -94.7(5) . . . . ?
C110 N11 C17 C13 60.6(5) . . . . ?
C18 N11 C17 C13 -61.4(5) . . . . ?
C19 N11 C17 C13 179.7(4) . . . . ?
C16 C15 C111 N12 85.5(6) . . . . ?
C14 C15 C111 N12 -99.5(5) . . . . ?
C114 N12 C111 C15 59.8(6) . . . . ?
C112 N12 C111 C15 -61.8(6) . . . . ?
C113 N12 C111 C15 179.8(5) . . . . ?
C11 P1 C21 C22 -117.3(4) . . . . ?
C31 P1 C21 C22 138.8(3) . . . . ?
Pt1 P1 C21 C22 10.5(4) . . . . ?
C11 P1 C21 C26 64.4(4) . . . . ?
C31 P1 C21 C26 -39.6(4) . . . . ?
Pt1 P1 C21 C26 -167.8(3) . . . . ?
C26 C21 C22 C23 -3.9(6) . . . . ?
P1 C21 C22 C23 177.8(3) . . . . ?
C21 C22 C23 C24 0.2(7) . . . . ?
C21 C22 C23 C27 176.4(4) . . . . ?
C22 C23 C24 C25 2.8(7) . . . . ?
C27 C23 C24 C25 -173.4(5) . . . . ?
C23 C24 C25 C26 -2.1(7) . . . . ?
C23 C24 C25 C211 177.8(4) . . . . ?
C24 C25 C26 C21 -1.7(7) . . . . ?
C211 C25 C26 C21 178.5(4) . . . . ?
C22 C21 C26 C25 4.6(6) . . . . ?
P1 C21 C26 C25 -177.0(3) . . . . ?
C24 C23 C27 N21 -90.9(5) . . . . ?
C22 C23 C27 N21 93.0(6) . . . . ?
C28 N21 C27 C23 55.5(6) . . . . ?
C29 N21 C27 C23 174.2(4) . . . . ?
C210 N21 C27 C23 -67.7(6) . . . . ?
C24 C25 C211 N22 -84.1(5) . . . . ?
C26 C25 C211 N22 95.7(5) . . . . ?
C214 N22 C211 C25 67.3(5) . . . . ?
C212 N22 C211 C25 -54.3(5) . . . . ?
C213 N22 C211 C25 -173.4(4) . . . . ?
C21 P1 C31 C36 -37.9(4) . . . . ?
C11 P1 C31 C36 -148.3(4) . . . . ?
Pt1 P1 C31 C36 86.5(4) . . . . ?
C21 P1 C31 C32 145.5(3) . . . . ?
C11 P1 C31 C32 35.1(4) . . . . ?
Pt1 P1 C31 C32 -90.0(3) . . . . ?
C36 C31 C32 C33 2.6(6) . . . . ?
P1 C31 C32 C33 179.3(3) . . . . ?
C31 C32 C33 C34 -1.7(7) . . . . ?
C31 C32 C33 C37 -179.7(4) . . . . ?
C32 C33 C34 C35 -0.2(7) . . . . ?
C37 C33 C34 C35 177.7(5) . . . . ?
C33 C34 C35 C36 1.2(7) . . . . ?
C33 C34 C35 C311 179.9(5) . . . . ?
C32 C31 C36 C35 -1.6(6) . . . . ?
P1 C31 C36 C35 -178.1(3) . . . . ?
C34 C35 C36 C31 -0.3(7) . . . . ?
C311 C35 C36 C31 -178.9(4) . . . . ?
C32 C33 C37 N31 -94.8(5) . . . . ?
C34 C33 C37 N31 87.3(6) . . . . ?
C310 N31 C37 C33 60.7(5) . . . . ?
C38 N31 C37 C33 -62.8(5) . . . . ?
C39 N31 C37 C33 178.5(4) . . . . ?
C34 C35 C311 N32 88.3(5) . . . . ?
C36 C35 C311 N32 -93.0(5) . . . . ?
C313 N32 C311 C35 -50.9(5) . . . . ?
C314 N32 C311 C35 70.1(5) . . . . ?
C312 N32 C311 C35 -170.5(4) . . . . ?

loop_
_platon_squeeze_void_nr
_platon_squeeze_void_average_x
_platon_squeeze_void_average_y
_platon_squeeze_void_average_z
_platon_squeeze_void_volume
_platon_squeeze_void_count_electrons
_platon_squeeze_void_content
1 0.000 0.500 0.000 284 94 ' '
2 0.226 0.278 0.542 215 70 ' '
3 -0.227 0.721 0.458 215 72 ' '
